data_4024552
loop_
_publ_author_name
'Nicoleta To\,sa'
'Attila Bende'
'Richard Attila Varga'
'Anamaria Terec'
'Ioan Bratu'
'Ion Grosu'

_publ_section_title
;
H-Bond-Driven Supramolecular Architectures of the Syn and Anti Isomers of the
Dioxime of Bicyclo[3.3.1]nonane-3,7-dione
;
_journal_name_full 'Journal of Organic Chemistry'
_journal_page_first 3944
_journal_page_last 3947
_journal_paper_doi 10.1021/jo900484v
_journal_volume 74
_journal_year 2009
_chemical_formula_sum 'C9 H14 N2 O2'
_chemical_formula_weight 182.22
_chemical_name_systematic
; 
 ? 
;
_space_group_IT_number 14
_symmetry_cell_setting monoclinic
_symmetry_space_group_name_Hall '-P 2ybc'
_symmetry_space_group_name_H-M 'P 1 21/c 1'
_atom_sites_solution_hydrogens geom
_atom_sites_solution_primary direct
_atom_sites_solution_secondary difmap
_audit_creation_method SHELXL-97
_cell_angle_alpha 90.00
_cell_angle_beta 107.626(2)
_cell_angle_gamma 90.00
_cell_formula_units_Z 12
_cell_length_a 12.7815(15)
_cell_length_b 11.2772(13)
_cell_length_c 20.068(2)
_cell_measurement_reflns_used 3133
_cell_measurement_temperature 297(2)
_cell_measurement_theta_max 22.99
_cell_measurement_theta_min 2.46
_cell_volume 2756.8(6)
_computing_cell_refinement 'Bruker SMART'
_computing_data_collection 'Bruker SMART'
_computing_data_reduction 'Bruker SAINT'
_computing_molecular_graphics 'Bruker SHELXTL'
_computing_publication_material 'Bruker SHELXTL'
_computing_structure_refinement 'Bruker SHELXTL'
_computing_structure_solution 'Bruker SHELXTL'
_diffrn_ambient_temperature 297(2)
_diffrn_measured_fraction_theta_full 1.000
_diffrn_measured_fraction_theta_max 1.000
_diffrn_measurement_device_type 'CCD area detector'
_diffrn_measurement_method 'phi and omega scans'
_diffrn_radiation_monochromator graphite
_diffrn_radiation_source 'fine-focus sealed tube'
_diffrn_radiation_type MoK\a
_diffrn_radiation_wavelength 0.71073
_diffrn_reflns_av_R_equivalents 0.0534
_diffrn_reflns_av_sigmaI/netI 0.0453
_diffrn_reflns_limit_h_max 15
_diffrn_reflns_limit_h_min -15
_diffrn_reflns_limit_k_max 13
_diffrn_reflns_limit_k_min -13
_diffrn_reflns_limit_l_max 23
_diffrn_reflns_limit_l_min -23
_diffrn_reflns_number 25920
_diffrn_reflns_theta_full 25.00
_diffrn_reflns_theta_max 25.00
_diffrn_reflns_theta_min 1.67
_exptl_absorpt_coefficient_mu 0.094
_exptl_absorpt_correction_T_max 0.9814
_exptl_absorpt_correction_T_min 0.9759
_exptl_absorpt_correction_type multi-scan
_exptl_absorpt_process_details 'Bruker, 2001.'
_exptl_crystal_colour colourless
_exptl_crystal_density_diffrn 1.317
_exptl_crystal_density_method 'not measured'
_exptl_crystal_description block
_exptl_crystal_F_000 1176
_exptl_crystal_size_max 0.26
_exptl_crystal_size_mid 0.21
_exptl_crystal_size_min 0.20
_refine_diff_density_max 2.127
_refine_diff_density_min -0.379
_refine_diff_density_rms 0.206
_refine_ls_extinction_method none
_refine_ls_goodness_of_fit_ref 1.735
_refine_ls_hydrogen_treatment mixed
_refine_ls_matrix_type full
_refine_ls_number_parameters 353
_refine_ls_number_reflns 4859
_refine_ls_number_restraints 0
_refine_ls_restrained_S_all 1.735
_refine_ls_R_factor_all 0.1869
_refine_ls_R_factor_gt 0.1720
_refine_ls_shift/su_max 0.001
_refine_ls_shift/su_mean 0.000
_refine_ls_structure_factor_coef Fsqd
_refine_ls_weighting_details 'calc w=1/[\s^2^(Fo^2^)+(0.2000P)^2^+0.0000P] where P=(Fo^2^+2Fc^2^)/3'
_refine_ls_weighting_scheme calc
_refine_ls_wR_factor_gt 0.4249
_refine_ls_wR_factor_ref 0.4340
_reflns_number_gt 4031
_reflns_number_total 4859
_reflns_threshold_expression >2sigma(I)
_cod_data_source_file jo900484v_si_004.cif
_cod_data_source_block 369rich
_cod_depositor_comments
;
The following automatic conversions were performed:
'_symmetry_cell_setting' value 'Monoclinic' changed to 'monoclinic'
according to '/home/saulius/struct/CIF-dictionaries/cif_core.dic'
dictionary named 'cif_core.dic' version 2.4.1 from 2010-06-29.

Automatic conversion script
Id: cif_fix_enum 1527 2010-12-29 10:47:43Z saulius 
;
_cod_original_sg_symbol_H-M 'P2(1)/c  '
_cod_database_code 4024552

loop_
_symmetry_equiv_pos_as_xyz
'x, y, z'
'-x, y+1/2, -z+1/2'
'-x, -y, -z'
'x, -y-1/2, z-1/2'

loop_
_atom_site_label
_atom_site_type_symbol
_atom_site_fract_x
_atom_site_fract_y
_atom_site_fract_z
_atom_site_U_iso_or_equiv
_atom_site_adp_type
_atom_site_occupancy
_atom_site_symmetry_multiplicity
_atom_site_calc_flag
_atom_site_refinement_flags
_atom_site_disorder_assembly
_atom_site_disorder_group
N3 N 0.8958(4) 0.8461(4) 0.0111(2) 0.0310(11) Uani 1 1 d . . .
N6 N 0.8402(4) 0.5964(4) 0.9026(2) 0.0331(12) Uani 1 1 d . . .
C1 C 0.9312(4) 0.5146(5) 0.1473(3) 0.0272(12) Uani 1 1 d . . .
C2 C 0.9446(5) 0.5928(5) 0.2093(3) 0.0389(15) Uani 1 1 d . . .
H2C H 0.9350 0.6749 0.1942 0.047 Uiso 1 1 calc R . .
H2D H 1.0183 0.5840 0.2411 0.047 Uiso 1 1 calc R . .
C3 C 0.8604(5) 0.5619(5) 0.2481(3) 0.0320(14) Uani 1 1 d . . .
H3A H 0.8795 0.6059 0.2922 0.038 Uiso 1 1 calc R . .
C4 C 0.7436(5) 0.5938(5) 0.2058(3) 0.0404(15) Uani 1 1 d . . .
H4A H 0.6959 0.5855 0.2350 0.048 Uiso 1 1 calc R . .
H4B H 0.7412 0.6760 0.1912 0.048 Uiso 1 1 calc R . .
C5 C 0.7016(4) 0.5154(4) 0.1416(3) 0.0253(12) Uani 1 1 d . . .
C6 C 0.7214(4) 0.3851(4) 0.1526(3) 0.0249(12) Uani 1 1 d . . .
H6A H 0.7080 0.3464 0.1076 0.030 Uiso 1 1 calc R . .
H6B H 0.6702 0.3527 0.1750 0.030 Uiso 1 1 calc R . .
C7 C 0.8402(4) 0.3590(4) 0.1984(2) 0.0175(11) Uani 1 1 d . . .
H7 H 0.8453 0.2746 0.2106 0.021 Uiso 1 1 calc R . .
C8 C 0.9213(4) 0.3847(4) 0.1584(3) 0.0264(12) Uani 1 1 d . . .
H8A H 0.9927 0.3532 0.1842 0.032 Uiso 1 1 calc R . .
H8B H 0.8974 0.3451 0.1134 0.032 Uiso 1 1 calc R . .
C9 C 0.8665(5) 0.4296(5) 0.2645(3) 0.0326(14) Uani 1 1 d . . .
H9A H 0.9397 0.4097 0.2941 0.039 Uiso 1 1 calc R . .
H9B H 0.8149 0.4102 0.2897 0.039 Uiso 1 1 calc R . .
C10 C 0.8703(4) 0.9549(5) 0.0082(3) 0.0271(12) Uani 1 1 d . . .
C11 C 0.8810(4) 1.0334(5) 0.0703(3) 0.0321(13) Uani 1 1 d . . .
H11A H 0.9426 1.0867 0.0759 0.038 Uiso 1 1 calc R . .
H11B H 0.8962 0.9848 0.1121 0.038 Uiso 1 1 calc R . .
C12 C 0.7789(4) 1.1052(4) 0.0630(3) 0.0275(13) Uani 1 1 d . . .
H12 H 0.7957 1.1627 0.1015 0.033 Uiso 1 1 calc R . .
C13 C 0.6824(5) 1.0302(5) 0.0682(3) 0.0319(13) Uani 1 1 d . . .
H13A H 0.7062 0.9795 0.1091 0.038 Uiso 1 1 calc R . .
H13B H 0.6250 1.0818 0.0740 0.038 Uiso 1 1 calc R . .
C14 C 0.6370(4) 0.9547(5) 0.0041(3) 0.0247(12) Uani 1 1 d . . .
C15 C 0.6224(5) 1.0112(5) -0.0658(3) 0.0345(14) Uani 1 1 d . . .
H15A H 0.5572 1.0606 -0.0778 0.041 Uiso 1 1 calc R . .
H15B H 0.6117 0.9498 -0.1011 0.041 Uiso 1 1 calc R . .
C16 C 0.7222(4) 1.0870(5) -0.0658(3) 0.0284(13) Uani 1 1 d . . .
H16 H 0.7034 1.1322 -0.1096 0.034 Uiso 1 1 calc R . .
C17 C 0.8229(5) 1.0117(5) -0.0618(3) 0.0330(13) Uani 1 1 d . . .
H17A H 0.8028 0.9504 -0.0974 0.040 Uiso 1 1 calc R . .
H17B H 0.8784 1.0612 -0.0718 0.040 Uiso 1 1 calc R . .
C18 C 0.7481(5) 1.1749(5) -0.0054(3) 0.0386(16) Uani 1 1 d . . .
H18A H 0.6846 1.2243 -0.0088 0.046 Uiso 1 1 calc R . .
H18B H 0.8085 1.2258 -0.0069 0.046 Uiso 1 1 calc R . .
C19 C 0.5631(4) 0.5364(5) 0.8416(3) 0.0275(13) Uani 1 1 d . . .
C20 C 0.5465(5) 0.5886(5) 0.7716(3) 0.0374(15) Uani 1 1 d . . .
H20A H 0.5496 0.6743 0.7757 0.045 Uiso 1 1 calc R . .
H20B H 0.4740 0.5673 0.7417 0.045 Uiso 1 1 calc R . .
C21 C 0.6320(5) 0.5472(4) 0.7377(3) 0.0302(13) Uani 1 1 d . . .
H21 H 0.6107 0.5756 0.6893 0.036 Uiso 1 1 calc R . .
C22 C 0.7450(5) 0.5948(5) 0.7759(3) 0.0369(14) Uani 1 1 d . . .
H22A H 0.7936 0.5797 0.7479 0.044 Uiso 1 1 calc R . .
H22B H 0.7404 0.6800 0.7810 0.044 Uiso 1 1 calc R . .
C23 C 0.7935(4) 0.5402(5) 0.8470(3) 0.0296(13) Uani 1 1 d . . .
C24 C 0.7806(4) 0.4061(5) 0.8518(3) 0.0303(13) Uani 1 1 d . . .
H24A H 0.8334 0.3666 0.8335 0.036 Uiso 1 1 calc R . .
H24B H 0.7962 0.3836 0.9005 0.036 Uiso 1 1 calc R . .
C25 C 0.6652(4) 0.3654(4) 0.8112(3) 0.0250(12) Uani 1 1 d . . .
H25 H 0.6650 0.2785 0.8092 0.030 Uiso 1 1 calc R . .
C26 C 0.5813(4) 0.4043(5) 0.8469(3) 0.0324(14) Uani 1 1 d . . .
H26A H 0.5123 0.3640 0.8254 0.039 Uiso 1 1 calc R . .
H26B H 0.6069 0.3816 0.8958 0.039 Uiso 1 1 calc R . .
C27 C 0.6333(5) 0.4122(4) 0.7373(3) 0.0301(13) Uani 1 1 d . . .
H27A H 0.5611 0.3827 0.7114 0.036 Uiso 1 1 calc R . .
H27B H 0.6853 0.3844 0.7142 0.036 Uiso 1 1 calc R . .
N1 N 0.9232(3) 0.5642(4) 0.0879(2) 0.0301(11) Uani 1 1 d . . .
N2 N 0.6564(3) 0.5621(4) 0.0830(2) 0.0282(11) Uani 1 1 d . . .
N4 N 0.6118(4) 0.8447(4) 0.0055(2) 0.0328(11) Uani 1 1 d . . .
N5 N 0.5677(4) 0.5939(4) 0.8980(2) 0.0316(11) Uani 1 1 d . . .
O1 O 0.9061(3) 0.4818(4) 0.0315(2) 0.0440(12) Uani 1 1 d . . .
O2 O 0.6218(3) 0.4780(3) 0.0262(2) 0.0414(11) Uani 1 1 d . . .
O3 O 0.9424(4) 0.8048(4) 0.0816(2) 0.0531(13) Uani 1 1 d . . .
O4 O 0.6255(4) 0.8025(3) 0.0755(2) 0.0480(12) Uani 1 1 d . . .
O5 O 0.5473(3) 0.7181(4) 0.8848(2) 0.0465(12) Uani 1 1 d . . .
O6 O 0.8493(4) 0.7200(4) 0.8890(2) 0.0475(12) Uani 1 1 d . . .

loop_
_atom_site_aniso_label
_atom_site_aniso_U_11
_atom_site_aniso_U_22
_atom_site_aniso_U_33
_atom_site_aniso_U_23
_atom_site_aniso_U_13
_atom_site_aniso_U_12
N3 0.034(3) 0.023(2) 0.033(3) 0.0040(19) 0.006(2) 0.0006(19)
N6 0.028(2) 0.037(3) 0.033(3) -0.014(2) 0.007(2) -0.001(2)
C1 0.025(3) 0.026(3) 0.030(3) 0.002(2) 0.007(2) -0.008(2)
C2 0.041(3) 0.028(3) 0.045(4) -0.012(3) 0.010(3) -0.018(3)
C3 0.046(3) 0.029(3) 0.016(3) -0.012(2) 0.002(2) -0.006(2)
C4 0.048(4) 0.026(3) 0.045(4) -0.006(3) 0.011(3) 0.007(3)
C5 0.028(3) 0.024(3) 0.021(3) 0.004(2) 0.002(2) 0.007(2)
C6 0.021(3) 0.025(3) 0.023(3) -0.002(2) -0.002(2) -0.001(2)
C7 0.023(3) 0.014(2) 0.014(2) 0.0048(18) 0.0046(19) -0.0001(18)
C8 0.031(3) 0.023(3) 0.027(3) -0.003(2) 0.012(2) -0.005(2)
C9 0.045(3) 0.040(3) 0.007(2) 0.002(2) -0.001(2) -0.004(3)
C10 0.025(3) 0.029(3) 0.026(3) 0.001(2) 0.006(2) 0.000(2)
C11 0.032(3) 0.035(3) 0.021(3) 0.001(2) -0.003(2) -0.005(2)
C12 0.048(3) 0.016(2) 0.015(3) -0.0089(19) 0.004(2) 0.000(2)
C13 0.043(3) 0.034(3) 0.021(3) 0.001(2) 0.012(2) 0.001(2)
C14 0.022(3) 0.026(3) 0.024(3) 0.004(2) 0.006(2) 0.001(2)
C15 0.037(3) 0.038(3) 0.023(3) 0.003(2) 0.002(2) 0.002(3)
C16 0.041(3) 0.029(3) 0.013(3) 0.013(2) 0.005(2) 0.003(2)
C17 0.042(3) 0.038(3) 0.021(3) 0.001(2) 0.014(2) -0.002(3)
C18 0.071(5) 0.011(3) 0.032(3) 0.006(2) 0.014(3) 0.000(2)
C19 0.024(3) 0.037(3) 0.022(3) -0.003(2) 0.008(2) 0.003(2)
C20 0.046(4) 0.034(3) 0.032(3) 0.004(2) 0.011(3) 0.017(3)
C21 0.056(4) 0.019(3) 0.014(2) 0.010(2) 0.009(2) 0.007(2)
C22 0.050(4) 0.020(3) 0.042(4) 0.009(2) 0.017(3) 0.000(2)
C23 0.029(3) 0.032(3) 0.028(3) -0.003(2) 0.009(2) -0.003(2)
C24 0.028(3) 0.029(3) 0.028(3) 0.012(2) 0.000(2) 0.006(2)
C25 0.036(3) 0.015(2) 0.022(3) 0.002(2) 0.006(2) -0.004(2)
C26 0.030(3) 0.035(3) 0.032(3) 0.012(2) 0.010(2) 0.001(2)
C27 0.047(3) 0.020(3) 0.018(3) -0.004(2) 0.002(2) 0.002(2)
N1 0.026(2) 0.034(3) 0.031(3) 0.010(2) 0.010(2) -0.0015(19)
N2 0.022(2) 0.028(2) 0.034(3) 0.008(2) 0.0071(19) 0.0022(18)
N4 0.038(3) 0.025(3) 0.036(3) 0.003(2) 0.013(2) 0.003(2)
N5 0.029(2) 0.035(3) 0.031(3) -0.008(2) 0.009(2) -0.001(2)
O1 0.059(3) 0.043(3) 0.033(2) -0.0030(19) 0.018(2) -0.003(2)
O2 0.051(3) 0.042(2) 0.023(2) -0.0046(17) -0.0013(18) 0.0005(19)
O3 0.069(3) 0.043(3) 0.030(2) 0.0062(19) -0.010(2) -0.002(2)
O4 0.085(3) 0.031(2) 0.035(2) 0.0050(18) 0.028(2) 0.005(2)
O5 0.063(3) 0.035(3) 0.039(2) 0.0011(19) 0.011(2) 0.009(2)
O6 0.071(3) 0.034(3) 0.038(3) -0.0037(19) 0.018(2) -0.011(2)

loop_
_atom_type_symbol
_atom_type_description
_atom_type_scat_dispersion_real
_atom_type_scat_dispersion_imag
_atom_type_scat_source
C C 0.0033 0.0016 'International Tables Vol C Tables 4.2.6.8 and 6.1.1.4'
H H 0.0000 0.0000 'International Tables Vol C Tables 4.2.6.8 and 6.1.1.4'
N N 0.0061 0.0033 'International Tables Vol C Tables 4.2.6.8 and 6.1.1.4'
O O 0.0106 0.0060 'International Tables Vol C Tables 4.2.6.8 and 6.1.1.4'

loop_
_geom_angle_atom_site_label_1
_geom_angle_atom_site_label_2
_geom_angle_atom_site_label_3
_geom_angle
_geom_angle_site_symmetry_1
_geom_angle_site_symmetry_3
_geom_angle_publ_flag
C10 N3 O3 112.6(4) . . ?
C23 N6 O6 111.3(5) . . ?
N1 C1 C2 118.1(5) . . ?
N1 C1 C8 125.1(5) . . ?
C2 C1 C8 116.7(5) . . ?
C1 C2 C3 111.4(4) . . ?
C1 C2 H2C 109.4 . . ?
C3 C2 H2C 109.4 . . ?
C1 C2 H2D 109.4 . . ?
C3 C2 H2D 109.4 . . ?
H2C C2 H2D 108.0 . . ?
C4 C3 C9 109.3(4) . . ?
C4 C3 C2 112.4(5) . . ?
C9 C3 C2 109.3(5) . . ?
C4 C3 H3A 108.6 . . ?
C9 C3 H3A 108.6 . . ?
C2 C3 H3A 108.6 . . ?
C5 C4 C3 111.7(4) . . ?
C5 C4 H4A 109.3 . . ?
C3 C4 H4A 109.3 . . ?
C5 C4 H4B 109.3 . . ?
C3 C4 H4B 109.3 . . ?
H4A C4 H4B 107.9 . . ?
N2 C5 C6 123.9(5) . . ?
N2 C5 C4 119.5(5) . . ?
C6 C5 C4 116.5(4) . . ?
C5 C6 C7 111.5(4) . . ?
C5 C6 H6A 109.3 . . ?
C7 C6 H6A 109.3 . . ?
C5 C6 H6B 109.3 . . ?
C7 C6 H6B 109.3 . . ?
H6A C6 H6B 108.0 . . ?
C9 C7 C8 111.1(4) . . ?
C9 C7 C6 110.0(4) . . ?
C8 C7 C6 110.8(4) . . ?
C9 C7 H7 108.3 . . ?
C8 C7 H7 108.3 . . ?
C6 C7 H7 108.3 . . ?
C1 C8 C7 111.6(4) . . ?
C1 C8 H8A 109.3 . . ?
C7 C8 H8A 109.3 . . ?
C1 C8 H8B 109.3 . . ?
C7 C8 H8B 109.3 . . ?
H8A C8 H8B 108.0 . . ?
C7 C9 C3 110.3(4) . . ?
C7 C9 H9A 109.6 . . ?
C3 C9 H9A 109.6 . . ?
C7 C9 H9B 109.6 . . ?
C3 C9 H9B 109.6 . . ?
H9A C9 H9B 108.1 . . ?
N3 C10 C17 118.9(5) . . ?
N3 C10 C11 125.2(5) . . ?
C17 C10 C11 115.9(5) . . ?
C10 C11 C12 112.2(4) . . ?
C10 C11 H11A 109.2 . . ?
C12 C11 H11A 109.2 . . ?
C10 C11 H11B 109.2 . . ?
C12 C11 H11B 109.2 . . ?
H11A C11 H11B 107.9 . . ?
C11 C12 C13 113.0(5) . . ?
C11 C12 C18 110.1(5) . . ?
C13 C12 C18 110.7(4) . . ?
C11 C12 H12 107.6 . . ?
C13 C12 H12 107.6 . . ?
C18 C12 H12 107.6 . . ?
C14 C13 C12 111.4(4) . . ?
C14 C13 H13A 109.3 . . ?
C12 C13 H13A 109.3 . . ?
C14 C13 H13B 109.3 . . ?
C12 C13 H13B 109.3 . . ?
H13A C13 H13B 108.0 . . ?
N4 C14 C15 118.0(5) . . ?
N4 C14 C13 124.2(5) . . ?
C15 C14 C13 117.8(5) . . ?
C14 C15 C16 111.6(4) . . ?
C14 C15 H15A 109.3 . . ?
C16 C15 H15A 109.3 . . ?
C14 C15 H15B 109.3 . . ?
C16 C15 H15B 109.3 . . ?
H15A C15 H15B 108.0 . . ?
C17 C16 C18 110.2(4) . . ?
C17 C16 C15 112.2(5) . . ?
C18 C16 C15 110.0(4) . . ?
C17 C16 H16 108.1 . . ?
C18 C16 H16 108.1 . . ?
C15 C16 H16 108.1 . . ?
C10 C17 C16 112.5(4) . . ?
C10 C17 H17A 109.1 . . ?
C16 C17 H17A 109.1 . . ?
C10 C17 H17B 109.1 . . ?
C16 C17 H17B 109.1 . . ?
H17A C17 H17B 107.8 . . ?
C16 C18 C12 108.4(4) . . ?
C16 C18 H18A 110.0 . . ?
C12 C18 H18A 110.0 . . ?
C16 C18 H18B 110.0 . . ?
C12 C18 H18B 110.0 . . ?
H18A C18 H18B 108.4 . . ?
N5 C19 C20 126.1(5) . . ?
N5 C19 C26 118.0(5) . . ?
C20 C19 C26 115.8(5) . . ?
C19 C20 C21 112.7(4) . . ?
C19 C20 H20A 109.0 . . ?
C21 C20 H20A 109.0 . . ?
C19 C20 H20B 109.0 . . ?
C21 C20 H20B 109.0 . . ?
H20A C20 H20B 107.8 . . ?
C22 C21 C27 110.3(4) . . ?
C22 C21 C20 111.6(5) . . ?
C27 C21 C20 108.6(5) . . ?
C22 C21 H21 108.8 . . ?
C27 C21 H21 108.8 . . ?
C20 C21 H21 108.8 . . ?
C23 C22 C21 113.0(4) . . ?
C23 C22 H22A 109.0 . . ?
C21 C22 H22A 109.0 . . ?
C23 C22 H22B 109.0 . . ?
C21 C22 H22B 109.0 . . ?
H22A C22 H22B 107.8 . . ?
N6 C23 C22 125.5(5) . . ?
N6 C23 C24 118.1(5) . . ?
C22 C23 C24 116.4(4) . . ?
C25 C24 C23 111.7(4) . . ?
C25 C24 H24A 109.3 . . ?
C23 C24 H24A 109.3 . . ?
C25 C24 H24B 109.3 . . ?
C23 C24 H24B 109.3 . . ?
H24A C24 H24B 107.9 . . ?
C27 C25 C26 110.0(4) . . ?
C27 C25 C24 110.4(4) . . ?
C26 C25 C24 111.5(4) . . ?
C27 C25 H25 108.3 . . ?
C26 C25 H25 108.3 . . ?
C24 C25 H25 108.3 . . ?
C19 C26 C25 111.6(4) . . ?
C19 C26 H26A 109.3 . . ?
C25 C26 H26A 109.3 . . ?
C19 C26 H26B 109.3 . . ?
C25 C26 H26B 109.3 . . ?
H26A C26 H26B 108.0 . . ?
C25 C27 C21 110.2(4) . . ?
C25 C27 H27A 109.6 . . ?
C21 C27 H27A 109.6 . . ?
C25 C27 H27B 109.6 . . ?
C21 C27 H27B 109.6 . . ?
H27A C27 H27B 108.1 . . ?
C1 N1 O1 113.6(4) . . ?
C5 N2 O2 114.0(4) . . ?
C14 N4 O4 112.5(4) . . ?
C19 N5 O5 111.8(5) . . ?

loop_
_geom_bond_atom_site_label_1
_geom_bond_atom_site_label_2
_geom_bond_distance
_geom_bond_site_symmetry_2
_geom_bond_publ_flag
N3 C10 1.266(7) . ?
N3 O3 1.435(6) . ?
N6 C23 1.266(7) . ?
N6 O6 1.432(6) . ?
C1 N1 1.293(7) . ?
C1 C2 1.492(7) . ?
C1 C8 1.493(7) . ?
C2 C3 1.546(8) . ?
C2 H2C 0.9700 . ?
C2 H2D 0.9700 . ?
C3 C4 1.521(8) . ?
C3 C9 1.524(7) . ?
C3 H3A 0.9800 . ?
C4 C5 1.520(7) . ?
C4 H4A 0.9700 . ?
C4 H4B 0.9700 . ?
C5 N2 1.259(6) . ?
C5 C6 1.495(7) . ?
C6 C7 1.547(6) . ?
C6 H6A 0.9700 . ?
C6 H6B 0.9700 . ?
C7 C9 1.497(6) . ?
C7 C8 1.519(6) . ?
C7 H7 0.9800 . ?
C8 H8A 0.9700 . ?
C8 H8B 0.9700 . ?
C9 H9A 0.9700 . ?
C9 H9B 0.9700 . ?
C10 C17 1.497(7) . ?
C10 C11 1.500(7) . ?
C11 C12 1.505(8) . ?
C11 H11A 0.9700 . ?
C11 H11B 0.9700 . ?
C12 C13 1.524(8) . ?
C12 C18 1.527(7) . ?
C12 H12 0.9800 . ?
C13 C14 1.506(7) . ?
C13 H13A 0.9700 . ?
C13 H13B 0.9700 . ?
C14 N4 1.284(7) . ?
C14 C15 1.499(7) . ?
C15 C16 1.537(8) . ?
C15 H15A 0.9700 . ?
C15 H15B 0.9700 . ?
C16 C17 1.523(8) . ?
C16 C18 1.523(7) . ?
C16 H16 0.9800 . ?
C17 H17A 0.9700 . ?
C17 H17B 0.9700 . ?
C18 H18A 0.9700 . ?
C18 H18B 0.9700 . ?
C19 N5 1.290(7) . ?
C19 C20 1.477(7) . ?
C19 C26 1.507(8) . ?
C20 C21 1.525(8) . ?
C20 H20A 0.9700 . ?
C20 H20B 0.9700 . ?
C21 C22 1.514(8) . ?
C21 C27 1.522(7) . ?
C21 H21 0.9800 . ?
C22 C23 1.504(7) . ?
C22 H22A 0.9700 . ?
C22 H22B 0.9700 . ?
C23 C24 1.526(7) . ?
C24 C25 1.525(7) . ?
C24 H24A 0.9700 . ?
C24 H24B 0.9700 . ?
C25 C27 1.510(7) . ?
C25 C26 1.523(7) . ?
C25 H25 0.9800 . ?
C26 H26A 0.9700 . ?
C26 H26B 0.9700 . ?
C27 H27A 0.9700 . ?
C27 H27B 0.9700 . ?
N1 O1 1.430(6) . ?
N2 O2 1.445(6) . ?
N4 O4 1.443(6) . ?
N5 O5 1.434(6) . ?

loop_
_geom_torsion_atom_site_label_1
_geom_torsion_atom_site_label_2
_geom_torsion_atom_site_label_3
_geom_torsion_atom_site_label_4
_geom_torsion
_geom_torsion_site_symmetry_1
_geom_torsion_site_symmetry_2
_geom_torsion_site_symmetry_3
_geom_torsion_site_symmetry_4
_geom_torsion_publ_flag
N1 C1 C2 C3 129.0(5) . . . . ?
C8 C1 C2 C3 -47.4(7) . . . . ?
C1 C2 C3 C4 -68.9(6) . . . . ?
C1 C2 C3 C9 52.6(6) . . . . ?
C9 C3 C4 C5 -53.1(6) . . . . ?
C2 C3 C4 C5 68.5(6) . . . . ?
C3 C4 C5 N2 -131.3(5) . . . . ?
C3 C4 C5 C6 46.3(7) . . . . ?
N2 C5 C6 C7 132.3(5) . . . . ?
C4 C5 C6 C7 -45.2(6) . . . . ?
C5 C6 C7 C9 52.3(5) . . . . ?
C5 C6 C7 C8 -71.0(5) . . . . ?
N1 C1 C8 C7 -129.4(5) . . . . ?
C2 C1 C8 C7 46.8(6) . . . . ?
C9 C7 C8 C1 -52.3(6) . . . . ?
C6 C7 C8 C1 70.3(5) . . . . ?
C8 C7 C9 C3 60.8(6) . . . . ?
C6 C7 C9 C3 -62.3(6) . . . . ?
C4 C3 C9 C7 63.0(6) . . . . ?
C2 C3 C9 C7 -60.5(6) . . . . ?
O3 N3 C10 C17 178.7(4) . . . . ?
O3 N3 C10 C11 -2.9(7) . . . . ?
N3 C10 C11 C12 -132.5(6) . . . . ?
C17 C10 C11 C12 45.9(6) . . . . ?
C10 C11 C12 C13 70.1(6) . . . . ?
C10 C11 C12 C18 -54.3(6) . . . . ?
C11 C12 C13 C14 -72.0(6) . . . . ?
C18 C12 C13 C14 52.1(6) . . . . ?
C12 C13 C14 N4 135.1(5) . . . . ?
C12 C13 C14 C15 -43.6(6) . . . . ?
N4 C14 C15 C16 -134.8(5) . . . . ?
C13 C14 C15 C16 44.0(7) . . . . ?
C14 C15 C16 C17 70.4(6) . . . . ?
C14 C15 C16 C18 -52.6(6) . . . . ?
N3 C10 C17 C16 133.7(5) . . . . ?
C11 C10 C17 C16 -44.8(6) . . . . ?
C18 C16 C17 C10 52.3(6) . . . . ?
C15 C16 C17 C10 -70.6(6) . . . . ?
C17 C16 C18 C12 -61.4(5) . . . . ?
C15 C16 C18 C12 62.8(5) . . . . ?
C11 C12 C18 C16 62.7(5) . . . . ?
C13 C12 C18 C16 -63.0(5) . . . . ?
N5 C19 C20 C21 129.0(6) . . . . ?
C26 C19 C20 C21 -47.9(7) . . . . ?
C19 C20 C21 C22 -67.9(6) . . . . ?
C19 C20 C21 C27 53.9(6) . . . . ?
C27 C21 C22 C23 -51.1(6) . . . . ?
C20 C21 C22 C23 69.7(6) . . . . ?
O6 N6 C23 C22 -4.6(7) . . . . ?
O6 N6 C23 C24 178.0(4) . . . . ?
C21 C22 C23 N6 -133.9(6) . . . . ?
C21 C22 C23 C24 43.6(7) . . . . ?
N6 C23 C24 C25 134.0(5) . . . . ?
C22 C23 C24 C25 -43.7(7) . . . . ?
C23 C24 C25 C27 52.0(6) . . . . ?
C23 C24 C25 C26 -70.7(6) . . . . ?
N5 C19 C26 C25 -130.4(5) . . . . ?
C20 C19 C26 C25 46.7(6) . . . . ?
C27 C25 C26 C19 -52.5(6) . . . . ?
C24 C25 C26 C19 70.4(5) . . . . ?
C26 C25 C27 C21 61.6(6) . . . . ?
C24 C25 C27 C21 -61.9(6) . . . . ?
C22 C21 C27 C25 61.1(6) . . . . ?
C20 C21 C27 C25 -61.5(6) . . . . ?
C2 C1 N1 O1 -177.6(4) . . . . ?
C8 C1 N1 O1 -1.5(7) . . . . ?
C6 C5 N2 O2 1.6(7) . . . . ?
C4 C5 N2 O2 179.0(4) . . . . ?
C15 C14 N4 O4 -177.7(4) . . . . ?
C13 C14 N4 O4 3.6(7) . . . . ?
C20 C19 N5 O5 3.9(7) . . . . ?
C26 C19 N5 O5 -179.2(4) . . . . ?
